data_1565715
loop_
_publ_author_name
'Shang, Qian'
'Tang, Haifang'
'Liu, Yongping'
'Yin, MingMing'
'Su, Lebin'
'Xie, Shimin'
'Liu, Lixin'
'Yang, Wen'
'Chen, Yi'
'Dong, Jianyu'
'Zhou, Yongbo'
'Yin, Shuang-Feng'

_publ_section_title
;
 Cu(i) catalysis for selective condensation/bicycloaromatization of two
 different arylalkynes: direct and general construction of functionalized
 C-N axial biaryl compounds.
;
_journal_issue 1
_journal_name_full 'Chemical science'
_journal_page_first 263
_journal_page_last 273
_journal_paper_doi 10.1039/d1sc03865f
_journal_volume 13
_journal_year 2021
_chemical_formula_sum 'C31 H20 N2'
_chemical_formula_weight 420.49
_space_group_IT_number 14
_space_group_name_Hall '-P 2ybc'
_space_group_name_H-M_alt 'P 1 21/c 1'
_symmetry_cell_setting monoclinic
_symmetry_space_group_name_H-M 'P 1 21/c 1'
_atom_sites_solution_hydrogens geom
_atom_sites_solution_primary direct
_atom_sites_solution_secondary difmap
_audit_creation_method SHELXL-97
_audit_update_record
;
2021-05-10 deposited with the CCDC.	2021-12-03 downloaded from the CCDC.
;
_cell_angle_alpha 90.00
_cell_angle_beta 93.009(2)
_cell_angle_gamma 90.00
_cell_formula_units_Z 4
_cell_length_a 18.4424(11)
_cell_length_b 17.3145(11)
_cell_length_c 7.3180(5)
_cell_measurement_reflns_used 4097
_cell_measurement_temperature 293(2)
_cell_measurement_theta_max 25.01
_cell_measurement_theta_min 2.35
_cell_volume 2333.6(3)
_computing_cell_refinement 'Bruker SMART'
_computing_data_collection 'Bruker SMART'
_computing_data_reduction 'Bruker SAINT'
_computing_molecular_graphics 'Bruker SHELXTL'
_computing_publication_material 'Bruker SHELXTL'
_computing_structure_refinement 'SHELXL-97 (Sheldrick, 1997)'
_computing_structure_solution 'SHELXS-97 (Sheldrick, 1990)'
_diffrn_ambient_temperature 293(2)
_diffrn_measured_fraction_theta_full 0.997
_diffrn_measured_fraction_theta_max 0.997
_diffrn_measurement_device_type 'CCD area detector'
_diffrn_measurement_method 'phi and omega scans'
_diffrn_radiation_monochromator graphite
_diffrn_radiation_source 'fine-focus sealed tube'
_diffrn_radiation_type MoK\a
_diffrn_radiation_wavelength 0.71073
_diffrn_reflns_av_R_equivalents 0.0281
_diffrn_reflns_av_sigmaI/netI 0.0296
_diffrn_reflns_limit_h_max 21
_diffrn_reflns_limit_h_min -21
_diffrn_reflns_limit_k_max 20
_diffrn_reflns_limit_k_min -20
_diffrn_reflns_limit_l_max 8
_diffrn_reflns_limit_l_min -8
_diffrn_reflns_number 22244
_diffrn_reflns_theta_full 25.01
_diffrn_reflns_theta_max 25.01
_diffrn_reflns_theta_min 2.35
_exptl_absorpt_coefficient_mu 0.070
_exptl_absorpt_correction_T_max 0.98
_exptl_absorpt_correction_T_min 0.97
_exptl_absorpt_correction_type multi-scan
_exptl_absorpt_process_details sadabs
_exptl_crystal_colour colorless
_exptl_crystal_density_diffrn 1.197
_exptl_crystal_density_method 'not measured'
_exptl_crystal_description block
_exptl_crystal_F_000 880
_exptl_crystal_size_max 0.30
_exptl_crystal_size_mid 0.28
_exptl_crystal_size_min 0.25
_refine_diff_density_max 0.152
_refine_diff_density_min -0.201
_refine_diff_density_rms 0.033
_refine_ls_extinction_method none
_refine_ls_goodness_of_fit_ref 1.085
_refine_ls_hydrogen_treatment constr
_refine_ls_matrix_type full
_refine_ls_number_parameters 298
_refine_ls_number_reflns 4097
_refine_ls_number_restraints 0
_refine_ls_restrained_S_all 1.085
_refine_ls_R_factor_all 0.0422
_refine_ls_R_factor_gt 0.0393
_refine_ls_shift/su_max 0.000
_refine_ls_shift/su_mean 0.000
_refine_ls_structure_factor_coef Fsqd
_refine_ls_weighting_details 'calc w=1/[\s^2^(Fo^2^)+(0.0288P)^2^+1.0649P] where P=(Fo^2^+2Fc^2^)/3'
_refine_ls_weighting_scheme calc
_refine_ls_wR_factor_gt 0.1025
_refine_ls_wR_factor_ref 0.1048
_reflns_number_gt 3791
_reflns_number_total 4097
_reflns_threshold_expression >2sigma(I)
_cod_data_source_file d1sc03865f2.cif
_cod_data_source_block zzz
_cod_depositor_comments
;
The following automatic conversions were performed:

data item '_symmetry_cell_setting' value 'Monoclinic' was changed to
'monoclinic' in accordance with the
/home/data/users/saulius/crontab/automatic-downloads/rss-feeds/RSC/lib/dictionaries/cif_core.dic
dictionary named 'cif_core.dic' version 2.4.2 last updated on
2011-04-26.

Automatic conversion script
Id: cif_fix_values 7556 2019-12-06 15:28:31Z antanas 

 Adding full bibliography for 1565715.cif.
;
_cod_original_sg_symbol_H-M P21/c
_cod_database_code 1565715
_platon_squeeze_void_probe_radius 1.20

loop_
_symmetry_equiv_pos_as_xyz
'x, y, z'
'-x, y+1/2, -z+1/2'
'-x, -y, -z'
'x, -y-1/2, z-1/2'

loop_
_atom_site_label
_atom_site_type_symbol
_atom_site_fract_x
_atom_site_fract_y
_atom_site_fract_z
_atom_site_U_iso_or_equiv
_atom_site_adp_type
_atom_site_occupancy
_atom_site_symmetry_multiplicity
_atom_site_calc_flag
_atom_site_refinement_flags
_atom_site_disorder_assembly
_atom_site_disorder_group
N2 N 0.42207(10) 0.19335(11) -0.4308(3) 0.0689(5) Uani 1 1 d . . .
N1 N 0.16614(6) 0.07110(6) 0.32945(16) 0.0297(3) Uani 1 1 d . . .
C23 C 0.25025(8) -0.01960(8) 0.47413(19) 0.0316(3) Uani 1 1 d . . .
H23 H 0.2619 0.0181 0.5614 0.038 Uiso 1 1 calc R . .
C22 C 0.20177(7) -0.00270(8) 0.33232(19) 0.0286(3) Uani 1 1 d . . .
C21 C 0.18095(8) -0.05850(8) 0.19741(18) 0.0302(3) Uani 1 1 d . . .
C25 C 0.26583(8) -0.14745(8) 0.3587(2) 0.0360(3) Uani 1 1 d . . .
H25 H 0.2884 -0.1955 0.3655 0.043 Uiso 1 1 calc R . .
C20 C 0.21485(8) -0.13241(8) 0.2129(2) 0.0342(3) Uani 1 1 d . . .
C16 C 0.12731(8) -0.04577(9) 0.05552(19) 0.0349(3) Uani 1 1 d . . .
H16 H 0.1052 0.0023 0.0435 0.042 Uiso 1 1 calc R . .
C6 C 0.10774(7) 0.08552(8) 0.43747(19) 0.0305(3) Uani 1 1 d . . .
C24 C 0.28322(8) -0.09351(8) 0.4909(2) 0.0342(3) Uani 1 1 d . . .
C1 C 0.08645(8) 0.04634(9) 0.5913(2) 0.0351(3) Uani 1 1 d . . .
H1 H 0.1118 0.0033 0.6363 0.042 Uiso 1 1 calc R . .
C5 C 0.06968(8) 0.15029(8) 0.3645(2) 0.0336(3) Uani 1 1 d . . .
C19 C 0.19345(10) -0.19025(9) 0.0843(2) 0.0440(4) Uani 1 1 d . . .
H19 H 0.2154 -0.2386 0.0918 0.053 Uiso 1 1 calc R . .
C10 C 0.20112(9) 0.16005(8) -0.1209(2) 0.0383(3) Uani 1 1 d . . .
H10 H 0.1525 0.1696 -0.1533 0.046 Uiso 1 1 calc R . .
C9 C 0.22034(8) 0.13152(8) 0.0535(2) 0.0346(3) Uani 1 1 d . . .
C26 C 0.33385(9) -0.11112(9) 0.6495(2) 0.0404(4) Uani 1 1 d . . .
C8 C 0.16417(8) 0.12557(8) 0.1874(2) 0.0327(3) Uani 1 1 d . . .
C2 C 0.02623(8) 0.07369(9) 0.6747(2) 0.0392(4) Uani 1 1 d . . .
H2 H 0.0109 0.0489 0.7785 0.047 Uiso 1 1 calc R . .
C13 C 0.34570(9) 0.12908(10) -0.0273(2) 0.0464(4) Uani 1 1 d . . .
H13 H 0.3942 0.1180 0.0034 0.056 Uiso 1 1 calc R . .
C7 C 0.10648(8) 0.17396(8) 0.2076(2) 0.0367(3) Uani 1 1 d . . .
H7 H 0.0935 0.2153 0.1317 0.044 Uiso 1 1 calc R . .
C14 C 0.29339(9) 0.11545(9) 0.0975(2) 0.0418(4) Uani 1 1 d . . .
H14 H 0.3070 0.0953 0.2120 0.050 Uiso 1 1 calc R . .
C11 C 0.25285(9) 0.17435(9) -0.2457(2) 0.0421(4) Uani 1 1 d . . .
H11 H 0.2393 0.1939 -0.3608 0.050 Uiso 1 1 calc R . .
C4 C 0.00844(8) 0.17637(9) 0.4531(2) 0.0395(4) Uani 1 1 d . . .
H4 H -0.0177 0.2190 0.4087 0.047 Uiso 1 1 calc R . .
C18 C 0.14126(10) -0.17616(10) -0.0505(2) 0.0477(4) Uani 1 1 d . . .
H18 H 0.1279 -0.2149 -0.1336 0.057 Uiso 1 1 calc R . .
C3 C -0.01232(8) 0.13807(9) 0.6063(2) 0.0403(4) Uani 1 1 d . . .
H3 H -0.0527 0.1552 0.6656 0.048 Uiso 1 1 calc R . .
C17 C 0.10773(9) -0.10374(10) -0.0643(2) 0.0433(4) Uani 1 1 d . . .
H17 H 0.0718 -0.0949 -0.1558 0.052 Uiso 1 1 calc R . .
C30 C 0.36924(10) -0.09767(13) 0.9699(3) 0.0593(5) Uani 1 1 d . . .
H30 H 0.3611 -0.0769 1.0842 0.071 Uiso 1 1 calc R . .
C12 C 0.32575(9) 0.15936(9) -0.1984(2) 0.0423(4) Uani 1 1 d . . .
C31 C 0.32250(9) -0.08033(11) 0.8210(2) 0.0474(4) Uani 1 1 d . . .
H31 H 0.2832 -0.0478 0.8361 0.057 Uiso 1 1 calc R . .
C15 C 0.37993(10) 0.17746(10) -0.3270(3) 0.0518(4) Uani 1 1 d . . .
C28 C 0.44021(12) -0.17586(13) 0.7797(3) 0.0710(6) Uani 1 1 d . . .
H28 H 0.4803 -0.2075 0.7651 0.085 Uiso 1 1 calc R . .
C27 C 0.39347(10) -0.15946(11) 0.6309(3) 0.0563(5) Uani 1 1 d . . .
H27 H 0.4019 -0.1808 0.5173 0.068 Uiso 1 1 calc R . .
C29 C 0.42794(11) -0.14587(14) 0.9485(3) 0.0687(6) Uani 1 1 d . . .
H29 H 0.4590 -0.1579 1.0486 0.082 Uiso 1 1 calc R . .

loop_
_atom_site_aniso_label
_atom_site_aniso_U_11
_atom_site_aniso_U_22
_atom_site_aniso_U_33
_atom_site_aniso_U_23
_atom_site_aniso_U_13
_atom_site_aniso_U_12
N2 0.0688(11) 0.0663(11) 0.0742(12) 0.0080(9) 0.0295(10) -0.0003(9)
N1 0.0320(6) 0.0241(6) 0.0329(6) -0.0005(5) -0.0006(5) 0.0006(5)
C23 0.0346(7) 0.0297(7) 0.0307(7) 0.0000(6) 0.0030(6) 0.0001(6)
C22 0.0318(7) 0.0247(7) 0.0299(7) 0.0009(5) 0.0062(6) -0.0003(5)
C21 0.0350(7) 0.0269(7) 0.0295(7) 0.0008(5) 0.0090(6) -0.0051(6)
C25 0.0431(8) 0.0251(7) 0.0414(8) 0.0060(6) 0.0162(7) 0.0052(6)
C20 0.0421(8) 0.0273(7) 0.0346(8) 0.0001(6) 0.0160(6) -0.0033(6)
C16 0.0410(8) 0.0321(7) 0.0321(7) 0.0010(6) 0.0051(6) -0.0087(6)
C6 0.0292(7) 0.0271(7) 0.0346(7) -0.0068(6) -0.0040(6) -0.0014(6)
C24 0.0342(8) 0.0339(8) 0.0353(8) 0.0079(6) 0.0101(6) 0.0034(6)
C1 0.0357(8) 0.0330(8) 0.0364(8) -0.0032(6) -0.0016(6) 0.0002(6)
C5 0.0318(7) 0.0265(7) 0.0418(8) -0.0049(6) -0.0060(6) -0.0010(6)
C19 0.0600(10) 0.0291(8) 0.0449(9) -0.0068(7) 0.0215(8) -0.0055(7)
C10 0.0422(8) 0.0295(7) 0.0427(8) 0.0027(6) -0.0018(7) -0.0026(6)
C9 0.0394(8) 0.0217(7) 0.0424(8) 0.0006(6) 0.0001(6) -0.0041(6)
C26 0.0381(8) 0.0411(9) 0.0424(8) 0.0137(7) 0.0067(7) 0.0032(7)
C8 0.0360(8) 0.0243(7) 0.0373(8) 0.0020(6) -0.0034(6) -0.0029(6)
C2 0.0362(8) 0.0429(9) 0.0385(8) -0.0053(7) 0.0030(6) -0.0035(7)
C13 0.0393(9) 0.0410(9) 0.0591(10) 0.0093(8) 0.0039(8) -0.0014(7)
C7 0.0382(8) 0.0264(7) 0.0446(8) 0.0037(6) -0.0054(7) 0.0006(6)
C14 0.0417(9) 0.0373(8) 0.0463(9) 0.0117(7) 0.0006(7) -0.0005(7)
C11 0.0528(10) 0.0324(8) 0.0409(8) 0.0035(7) 0.0018(7) -0.0044(7)
C4 0.0326(8) 0.0313(8) 0.0538(9) -0.0083(7) -0.0049(7) 0.0030(6)
C18 0.0649(11) 0.0406(9) 0.0390(9) -0.0150(7) 0.0158(8) -0.0204(8)
C3 0.0305(8) 0.0403(8) 0.0502(9) -0.0134(7) 0.0014(7) -0.0005(6)
C17 0.0513(9) 0.0472(9) 0.0317(8) -0.0022(7) 0.0040(7) -0.0186(8)
C30 0.0431(10) 0.0917(15) 0.0431(10) 0.0207(10) 0.0004(8) -0.0067(10)
C12 0.0495(9) 0.0293(8) 0.0488(9) 0.0018(7) 0.0088(7) -0.0056(7)
C31 0.0356(8) 0.0671(11) 0.0399(9) 0.0122(8) 0.0049(7) 0.0008(8)
C15 0.0562(11) 0.0415(9) 0.0587(11) 0.0038(8) 0.0129(9) -0.0018(8)
C28 0.0590(12) 0.0701(14) 0.0833(16) 0.0274(12) -0.0037(11) 0.0237(11)
C27 0.0559(11) 0.0494(10) 0.0636(12) 0.0149(9) 0.0038(9) 0.0187(9)
C29 0.0515(11) 0.0879(16) 0.0652(13) 0.0381(12) -0.0107(10) 0.0026(11)

loop_
_atom_type_symbol
_atom_type_description
_atom_type_scat_dispersion_real
_atom_type_scat_dispersion_imag
_atom_type_scat_source
C C 0.0033 0.0016 'International Tables Vol C Tables 4.2.6.8 and 6.1.1.4'
H H 0.0000 0.0000 'International Tables Vol C Tables 4.2.6.8 and 6.1.1.4'
N N 0.0061 0.0033 'International Tables Vol C Tables 4.2.6.8 and 6.1.1.4'

loop_
_geom_angle_atom_site_label_1
_geom_angle_atom_site_label_2
_geom_angle_atom_site_label_3
_geom_angle
_geom_angle_site_symmetry_1
_geom_angle_site_symmetry_3
_geom_angle_publ_flag
C6 N1 C8 108.03(11) . . ?
C6 N1 C22 121.22(11) . . ?
C8 N1 C22 127.09(12) . . ?
C22 C23 C24 121.28(13) . . ?
C22 C23 H23 119.4 . . ?
C24 C23 H23 119.4 . . ?
C23 C22 C21 121.67(13) . . ?
C23 C22 N1 118.85(12) . . ?
C21 C22 N1 119.23(12) . . ?
C16 C21 C22 123.93(13) . . ?
C16 C21 C20 119.02(13) . . ?
C22 C21 C20 117.00(13) . . ?
C24 C25 C20 122.06(13) . . ?
C24 C25 H25 119.0 . . ?
C20 C25 H25 119.0 . . ?
C25 C20 C19 121.62(14) . . ?
C25 C20 C21 119.88(13) . . ?
C19 C20 C21 118.43(15) . . ?
C17 C16 C21 120.48(15) . . ?
C17 C16 H16 119.8 . . ?
C21 C16 H16 119.8 . . ?
C1 C6 N1 129.27(13) . . ?
C1 C6 C5 122.57(13) . . ?
N1 C6 C5 108.16(12) . . ?
C25 C24 C23 118.05(14) . . ?
C25 C24 C26 121.79(14) . . ?
C23 C24 C26 120.14(14) . . ?
C2 C1 C6 117.36(14) . . ?
C2 C1 H1 121.3 . . ?
C6 C1 H1 121.3 . . ?
C4 C5 C6 118.41(14) . . ?
C4 C5 C7 135.04(14) . . ?
C6 C5 C7 106.55(13) . . ?
C18 C19 C20 121.04(15) . . ?
C18 C19 H19 119.5 . . ?
C20 C19 H19 119.5 . . ?
C11 C10 C9 121.21(15) . . ?
C11 C10 H10 119.4 . . ?
C9 C10 H10 119.4 . . ?
C14 C9 C10 118.45(14) . . ?
C14 C9 C8 122.60(14) . . ?
C10 C9 C8 118.76(14) . . ?
C31 C26 C27 118.40(16) . . ?
C31 C26 C24 120.65(14) . . ?
C27 C26 C24 120.94(16) . . ?
C7 C8 N1 108.78(13) . . ?
C7 C8 C9 127.55(13) . . ?
N1 C8 C9 123.42(13) . . ?
C1 C2 C3 121.38(15) . . ?
C1 C2 H2 119.3 . . ?
C3 C2 H2 119.3 . . ?
C14 C13 C12 119.91(16) . . ?
C14 C13 H13 120.0 . . ?
C12 C13 H13 120.0 . . ?
C8 C7 C5 108.47(13) . . ?
C8 C7 H7 125.8 . . ?
C5 C7 H7 125.8 . . ?
C13 C14 C9 120.79(15) . . ?
C13 C14 H14 119.6 . . ?
C9 C14 H14 119.6 . . ?
C10 C11 C12 119.61(15) . . ?
C10 C11 H11 120.2 . . ?
C12 C11 H11 120.2 . . ?
C3 C4 C5 119.10(14) . . ?
C3 C4 H4 120.5 . . ?
C5 C4 H4 120.5 . . ?
C19 C18 C17 120.34(14) . . ?
C19 C18 H18 119.8 . . ?
C17 C18 H18 119.8 . . ?
C4 C3 C2 121.18(14) . . ?
C4 C3 H3 119.4 . . ?
C2 C3 H3 119.4 . . ?
C16 C17 C18 120.67(16) . . ?
C16 C17 H17 119.7 . . ?
C18 C17 H17 119.7 . . ?
C29 C30 C31 120.0(2) . . ?
C29 C30 H30 120.0 . . ?
C31 C30 H30 120.0 . . ?
C13 C12 C11 120.00(15) . . ?
C13 C12 C15 120.68(16) . . ?
C11 C12 C15 119.30(16) . . ?
C30 C31 C26 120.66(17) . . ?
C30 C31 H31 119.7 . . ?
C26 C31 H31 119.7 . . ?
N2 C15 C12 178.3(2) . . ?
C29 C28 C27 120.46(19) . . ?
C29 C28 H28 119.8 . . ?
C27 C28 H28 119.8 . . ?
C28 C27 C26 120.6(2) . . ?
C28 C27 H27 119.7 . . ?
C26 C27 H27 119.7 . . ?
C28 C29 C30 119.89(18) . . ?
C28 C29 H29 120.1 . . ?
C30 C29 H29 120.1 . . ?

loop_
_geom_bond_atom_site_label_1
_geom_bond_atom_site_label_2
_geom_bond_distance
_geom_bond_site_symmetry_2
_geom_bond_publ_flag
N2 C15 1.148(2) . ?
N1 C6 1.3916(18) . ?
N1 C8 1.4024(18) . ?
N1 C22 1.4365(17) . ?
C23 C22 1.366(2) . ?
C23 C24 1.419(2) . ?
C23 H23 0.9300 . ?
C22 C21 1.4198(19) . ?
C21 C16 1.413(2) . ?
C21 C20 1.426(2) . ?
C25 C24 1.370(2) . ?
C25 C20 1.409(2) . ?
C25 H25 0.9300 . ?
C20 C19 1.416(2) . ?
C16 C17 1.368(2) . ?
C16 H16 0.9300 . ?
C6 C1 1.388(2) . ?
C6 C5 1.413(2) . ?
C24 C26 1.483(2) . ?
C1 C2 1.379(2) . ?
C1 H1 0.9300 . ?
C5 C4 1.406(2) . ?
C5 C7 1.424(2) . ?
C19 C18 1.363(3) . ?
C19 H19 0.9300 . ?
C10 C11 1.377(2) . ?
C10 C9 1.397(2) . ?
C10 H10 0.9300 . ?
C9 C14 1.397(2) . ?
C9 C8 1.467(2) . ?
C26 C31 1.389(2) . ?
C26 C27 1.394(2) . ?
C8 C7 1.368(2) . ?
C2 C3 1.401(2) . ?
C2 H2 0.9300 . ?
C13 C14 1.383(2) . ?
C13 C12 1.389(2) . ?
C13 H13 0.9300 . ?
C7 H7 0.9300 . ?
C14 H14 0.9300 . ?
C11 C12 1.395(2) . ?
C11 H11 0.9300 . ?
C4 C3 1.374(2) . ?
C4 H4 0.9300 . ?
C18 C17 1.399(3) . ?
C18 H18 0.9300 . ?
C3 H3 0.9300 . ?
C17 H17 0.9300 . ?
C30 C29 1.382(3) . ?
C30 C31 1.386(2) . ?
C30 H30 0.9300 . ?
C12 C15 1.442(2) . ?
C31 H31 0.9300 . ?
C28 C29 1.370(3) . ?
C28 C27 1.383(3) . ?
C28 H28 0.9300 . ?
C27 H27 0.9300 . ?
C29 H29 0.9300 . ?

loop_
_geom_torsion_atom_site_label_1
_geom_torsion_atom_site_label_2
_geom_torsion_atom_site_label_3
_geom_torsion_atom_site_label_4
_geom_torsion
_geom_torsion_site_symmetry_1
_geom_torsion_site_symmetry_2
_geom_torsion_site_symmetry_3
_geom_torsion_site_symmetry_4
_geom_torsion_publ_flag
C24 C23 C22 C21 1.3(2) . . . . ?
C24 C23 C22 N1 175.54(12) . . . . ?
C6 N1 C22 C23 -78.61(17) . . . . ?
C8 N1 C22 C23 125.60(15) . . . . ?
C6 N1 C22 C21 95.76(15) . . . . ?
C8 N1 C22 C21 -60.03(18) . . . . ?
C23 C22 C21 C16 175.35(13) . . . . ?
N1 C22 C21 C16 1.1(2) . . . . ?
C23 C22 C21 C20 -2.11(19) . . . . ?
N1 C22 C21 C20 -176.32(12) . . . . ?
C24 C25 C20 C19 -175.48(14) . . . . ?
C24 C25 C20 C21 1.5(2) . . . . ?
C16 C21 C20 C25 -176.86(13) . . . . ?
C22 C21 C20 C25 0.73(19) . . . . ?
C16 C21 C20 C19 0.23(19) . . . . ?
C22 C21 C20 C19 177.82(13) . . . . ?
C22 C21 C16 C17 -176.82(13) . . . . ?
C20 C21 C16 C17 0.6(2) . . . . ?
C8 N1 C6 C1 178.84(14) . . . . ?
C22 N1 C6 C1 19.0(2) . . . . ?
C8 N1 C6 C5 -1.02(15) . . . . ?
C22 N1 C6 C5 -160.89(12) . . . . ?
C20 C25 C24 C23 -2.4(2) . . . . ?
C20 C25 C24 C26 176.57(13) . . . . ?
C22 C23 C24 C25 1.0(2) . . . . ?
C22 C23 C24 C26 -178.00(13) . . . . ?
N1 C6 C1 C2 179.22(13) . . . . ?
C5 C6 C1 C2 -0.9(2) . . . . ?
C1 C6 C5 C4 0.8(2) . . . . ?
N1 C6 C5 C4 -179.30(12) . . . . ?
C1 C6 C5 C7 -179.20(13) . . . . ?
N1 C6 C5 C7 0.67(15) . . . . ?
C25 C20 C19 C18 176.48(14) . . . . ?
C21 C20 C19 C18 -0.6(2) . . . . ?
C11 C10 C9 C14 -1.9(2) . . . . ?
C11 C10 C9 C8 173.25(14) . . . . ?
C25 C24 C26 C31 -143.74(16) . . . . ?
C23 C24 C26 C31 35.2(2) . . . . ?
C25 C24 C26 C27 35.6(2) . . . . ?
C23 C24 C26 C27 -145.47(16) . . . . ?
C6 N1 C8 C7 0.98(15) . . . . ?
C22 N1 C8 C7 159.34(13) . . . . ?
C6 N1 C8 C9 175.64(13) . . . . ?
C22 N1 C8 C9 -26.0(2) . . . . ?
C14 C9 C8 C7 140.44(16) . . . . ?
C10 C9 C8 C7 -34.5(2) . . . . ?
C14 C9 C8 N1 -33.2(2) . . . . ?
C10 C9 C8 N1 151.88(14) . . . . ?
C6 C1 C2 C3 0.5(2) . . . . ?
N1 C8 C7 C5 -0.56(16) . . . . ?
C9 C8 C7 C5 -174.93(14) . . . . ?
C4 C5 C7 C8 179.90(16) . . . . ?
C6 C5 C7 C8 -0.07(16) . . . . ?
C12 C13 C14 C9 0.2(3) . . . . ?
C10 C9 C14 C13 1.4(2) . . . . ?
C8 C9 C14 C13 -173.52(15) . . . . ?
C9 C10 C11 C12 0.7(2) . . . . ?
C6 C5 C4 C3 -0.2(2) . . . . ?
C7 C5 C4 C3 179.80(16) . . . . ?
C20 C19 C18 C17 0.1(2) . . . . ?
C5 C4 C3 C2 -0.2(2) . . . . ?
C1 C2 C3 C4 0.1(2) . . . . ?
C21 C16 C17 C18 -1.1(2) . . . . ?
C19 C18 C17 C16 0.8(2) . . . . ?
C14 C13 C12 C11 -1.4(2) . . . . ?
C14 C13 C12 C15 176.98(16) . . . . ?
C10 C11 C12 C13 1.0(2) . . . . ?
C10 C11 C12 C15 -177.46(15) . . . . ?
C29 C30 C31 C26 0.2(3) . . . . ?
C27 C26 C31 C30 -0.3(3) . . . . ?
C24 C26 C31 C30 179.07(16) . . . . ?
C13 C12 C15 N2 -146(8) . . . . ?
C11 C12 C15 N2 33(8) . . . . ?
C29 C28 C27 C26 1.1(3) . . . . ?
C31 C26 C27 C28 -0.3(3) . . . . ?
C24 C26 C27 C28 -179.69(18) . . . . ?
C27 C28 C29 C30 -1.2(3) . . . . ?
C31 C30 C29 C28 0.6(3) . . . . ?

loop_
_platon_squeeze_void_nr
_platon_squeeze_void_average_x
_platon_squeeze_void_average_y
_platon_squeeze_void_average_z
_platon_squeeze_void_volume
_platon_squeeze_void_count_electrons
_platon_squeeze_void_content
1 0.500 0.500 -0.009 111 34 ' '
2 0.500 1.000 0.488 111 34 ' '
